data_4134496
loop_
_publ_author_name
'Pan, Chun-Ya'
'Yang, Xin-Rui'
'Xiong, Lin'
'Lu, Zhong-Wei'
'Zhen, Bo-Yu'
'Sui, Xin'
'Deng, Xue-Bin'
'Chen, Ling'
'Wu, Li-Ming'

_publ_section_title
;
 Solid-State Nonlinear Optical Switch with the Widest Switching
 Temperature Range Owing to Its Continuously Tunable <i>T</i><sub>c</sub>.
;
_journal_issue 13
_journal_name_full 'Journal of the American Chemical Society'
_journal_page_first 6423
_journal_page_last 6431
_journal_paper_doi 10.1021/jacs.0c01741
_journal_volume 142
_journal_year 2020
_chemical_formula_sum 'F H8 K0.27 N1.73 O3 P'
_chemical_formula_weight 140.89
_space_group_IT_number 14
_space_group_name_Hall '-P 2yn'
_space_group_name_H-M_alt 'P 1 21/n 1'
_symmetry_cell_setting monoclinic
_symmetry_space_group_name_H-M 'P 1 21/n 1'
_atom_sites_solution_hydrogens none
_atom_sites_solution_primary direct
_atom_sites_solution_secondary difmap
_audit_creation_method SHELXL-97
_cell_angle_alpha 90.00
_cell_angle_beta 91.941(2)
_cell_angle_gamma 90.00
_cell_formula_units_Z 4
_cell_length_a 5.9761(3)
_cell_length_b 7.8611(3)
_cell_length_c 10.9870(5)
_cell_measurement_reflns_used 4308
_cell_measurement_temperature 90(2)
_cell_measurement_theta_max 27.51
_cell_measurement_theta_min 3.19
_cell_volume 515.86(4)
_computing_structure_refinement 'SHELXL-97 (Sheldrick, 1997)'
_computing_structure_solution 'SHELXS-97 (Sheldrick, 1990)'
_diffrn_ambient_temperature 90(2)
_diffrn_measured_fraction_theta_full 1.000
_diffrn_measured_fraction_theta_max 1.000
_diffrn_measurement_device_type 'CCD area detector'
_diffrn_measurement_method 'phi and omega scans'
_diffrn_radiation_monochromator graphite
_diffrn_radiation_source 'fine-focus sealed tube'
_diffrn_radiation_type MoK\a
_diffrn_radiation_wavelength 0.71073
_diffrn_reflns_av_R_equivalents 0.1063
_diffrn_reflns_av_sigmaI/netI 0.0528
_diffrn_reflns_limit_h_max 7
_diffrn_reflns_limit_h_min -7
_diffrn_reflns_limit_k_max 10
_diffrn_reflns_limit_k_min -10
_diffrn_reflns_limit_l_max 14
_diffrn_reflns_limit_l_min -14
_diffrn_reflns_number 12434
_diffrn_reflns_theta_full 27.52
_diffrn_reflns_theta_max 27.52
_diffrn_reflns_theta_min 3.19
_exptl_absorpt_coefficient_mu 0.685
_exptl_absorpt_correction_T_max 0.7234
_exptl_absorpt_correction_T_min 0.6547
_exptl_absorpt_correction_type multi-scan
_exptl_crystal_colour colorless
_exptl_crystal_density_diffrn 1.814
_exptl_crystal_density_method 'not measured'
_exptl_crystal_description block
_exptl_crystal_F_000 293
_exptl_crystal_size_max 0.05
_exptl_crystal_size_mid 0.03
_exptl_crystal_size_min 0.02
_refine_diff_density_max 0.660
_refine_diff_density_min -0.507
_refine_diff_density_rms 0.139
_refine_ls_extinction_method none
_refine_ls_goodness_of_fit_ref 1.213
_refine_ls_hydrogen_treatment none
_refine_ls_matrix_type full
_refine_ls_number_parameters 98
_refine_ls_number_reflns 1189
_refine_ls_number_restraints 38
_refine_ls_restrained_S_all 1.195
_refine_ls_R_factor_all 0.0904
_refine_ls_R_factor_gt 0.0779
_refine_ls_shift/su_max 0.000
_refine_ls_shift/su_mean 0.000
_refine_ls_structure_factor_coef Fsqd
_refine_ls_weighting_details 'calc w=1/[\s^2^(Fo^2^)+(0.0316P)^2^+3.5692P] where P=(Fo^2^+2Fc^2^)/3'
_refine_ls_weighting_scheme calc
_refine_ls_wR_factor_gt 0.1429
_refine_ls_wR_factor_ref 0.1472
_reflns_number_gt 1043
_reflns_number_total 1189
_reflns_threshold_expression >2sigma(I)
_cod_data_source_file K0.3(NH4)1.7PO3F.cif
_cod_data_source_block K0.3(NH4)1.7PO3F-LTP-90K
_cod_depositor_comments
;
The following automatic conversions were performed:

data item '_symmetry_cell_setting' value 'Monoclinic' was changed to
'monoclinic' in accordance with the
/home/data/users/saulius/crontab/automatic-downloads/rss-feeds/ACS/lib/dictionaries/cif_core.dic
dictionary named 'cif_core.dic' version 2.4.2 last updated on
2011-04-26.

Automatic conversion script
Id: cif_fix_values 7556 2019-12-06 15:28:31Z antanas 

 Adding full bibliography for 4134470--4134505.cif.
;
_cod_original_sg_symbol_H-M 'P2(1)/n  '
_cod_original_formula_sum 'H8 F K0.27 N1.73 O3 P'
_cod_database_code 4134496

loop_
_symmetry_equiv_pos_as_xyz
'x, y, z'
'-x+1/2, y+1/2, -z+1/2'
'-x, -y, -z'
'x-1/2, -y-1/2, z-1/2'

loop_
_atom_site_label
_atom_site_type_symbol
_atom_site_fract_x
_atom_site_fract_y
_atom_site_fract_z
_atom_site_U_iso_or_equiv
_atom_site_adp_type
_atom_site_occupancy
_atom_site_symmetry_multiplicity
_atom_site_calc_flag
_atom_site_refinement_flags
_atom_site_disorder_assembly
_atom_site_disorder_group
P P 0.25126(18) 0.31757(14) 0.63056(10) 0.0063(3) Uani 1 1 d . . .
N2 N 0.2467(3) 0.4188(2) 0.31088(18) 0.0048(8) Uani 0.734(8) 1 d PD . .
H6 H 0.147(7) 0.360(6) 0.274(4) 0.033(18) Uiso 1 1 d D . .
H5 H 0.196(8) 0.513(4) 0.324(5) 0.05(2) Uiso 1 1 d D . .
H7 H 0.357(6) 0.420(7) 0.270(4) 0.06(3) Uiso 1 1 d D . .
H8 H 0.275(9) 0.369(6) 0.377(3) 0.06(3) Uiso 1 1 d D . .
K K 0.2467(3) 0.4188(2) 0.31088(18) 0.0048(8) Uani 0.266(8) 1 d P . .
O2 O 0.4222(6) 0.3174(4) 0.7339(3) 0.0159(8) Uani 1 1 d . . .
F F 0.2493(5) 0.5100(3) 0.5828(3) 0.0153(6) Uani 1 1 d . . .
O1 O 0.3163(5) 0.2185(4) 0.5194(3) 0.0088(7) Uani 1 1 d . . .
O3 O 0.0137(5) 0.2854(4) 0.6652(3) 0.0113(7) Uani 1 1 d . . .
N1 N 0.2602(6) 0.3643(5) 0.9694(3) 0.0078(8) Uani 1 1 d D . .
H4 H 0.311(6) 0.346(5) 0.900(2) 0.010(13) Uiso 1 1 d D . .
H2 H 0.132(4) 0.322(5) 0.972(3) 0.012(14) Uiso 1 1 d D . .
H1 H 0.254(7) 0.469(2) 0.981(4) 0.019(15) Uiso 1 1 d D . .
H3 H 0.345(5) 0.318(5) 1.021(3) 0.013(14) Uiso 1 1 d D . .

loop_
_atom_site_aniso_label
_atom_site_aniso_U_11
_atom_site_aniso_U_22
_atom_site_aniso_U_33
_atom_site_aniso_U_23
_atom_site_aniso_U_13
_atom_site_aniso_U_12
P 0.0070(6) 0.0040(5) 0.0079(5) -0.0002(4) -0.0004(4) -0.0009(4)
N2 0.0069(12) 0.0024(11) 0.0053(12) -0.0004(7) 0.0027(7) 0.0020(7)
K 0.0069(12) 0.0024(11) 0.0053(12) -0.0004(7) 0.0027(7) 0.0020(7)
O2 0.0134(17) 0.0192(18) 0.0150(17) 0.0002(14) -0.0015(13) -0.0047(14)
F 0.0239(16) 0.0051(13) 0.0169(14) 0.0007(10) 0.0012(11) -0.0010(11)
O1 0.0114(16) 0.0070(16) 0.0082(15) 0.0021(11) 0.0010(12) 0.0002(12)
O3 0.0092(16) 0.0095(16) 0.0153(16) -0.0018(12) 0.0004(12) 0.0017(12)
N1 0.0073(19) 0.0051(18) 0.0109(19) 0.0027(13) -0.0006(14) 0.0012(14)

loop_
_atom_type_symbol
_atom_type_description
_atom_type_scat_dispersion_real
_atom_type_scat_dispersion_imag
_atom_type_scat_source
N N 0.0061 0.0033 'International Tables Vol C Tables 4.2.6.8 and 6.1.1.4'
H H 0.0000 0.0000 'International Tables Vol C Tables 4.2.6.8 and 6.1.1.4'
O O 0.0106 0.0060 'International Tables Vol C Tables 4.2.6.8 and 6.1.1.4'
F F 0.0171 0.0103 'International Tables Vol C Tables 4.2.6.8 and 6.1.1.4'
P P 0.1023 0.0942 'International Tables Vol C Tables 4.2.6.8 and 6.1.1.4'
K K 0.2009 0.2494 'International Tables Vol C Tables 4.2.6.8 and 6.1.1.4'

loop_
_geom_angle_atom_site_label_1
_geom_angle_atom_site_label_2
_geom_angle_atom_site_label_3
_geom_angle
_geom_angle_site_symmetry_1
_geom_angle_site_symmetry_3
_geom_angle_publ_flag
O2 P O3 115.62(19) . . ?
O2 P O1 115.10(19) . . ?
O3 P O1 112.88(18) . . ?
O2 P F 104.23(18) . . ?
O3 P F 104.22(17) . . ?
O1 P F 102.78(16) . . ?
O2 P K 48.65(14) . 3_666 ?
O3 P K 145.14(13) . 3_666 ?
O1 P K 101.59(13) . 3_666 ?
F P K 61.49(11) . 3_666 ?
O2 P K 113.54(15) . 3_566 ?
O3 P K 43.82(12) . 3_566 ?
O1 P K 131.28(13) . 3_566 ?
F P K 62.04(11) . 3_566 ?
K P K 108.03(6) 3_666 3_566 ?
H6 N2 H5 109(2) . . ?
H6 N2 H7 109(2) . . ?
H5 N2 H7 114(2) . . ?
H6 N2 H8 106(2) . . ?
H5 N2 H8 110(2) . . ?
H7 N2 H8 110(2) . . ?
P O2 K 132.6(2) . 4_666 ?
P O2 K 108.64(17) . 3_666 ?
K O2 K 93.19(10) 4_666 3_666 ?
P F K 92.79(13) . 3_666 ?
P F K 92.35(12) . 3_566 ?
K F K 133.14(11) 3_666 3_566 ?
P O3 K 143.26(18) . 4_566 ?
P O3 K 114.49(16) . 3_566 ?
K O3 K 95.30(9) 4_566 3_566 ?
H4 N1 H2 108(2) . . ?
H4 N1 H1 110(2) . . ?
H2 N1 H1 110(2) . . ?
H4 N1 H3 108(2) . . ?
H2 N1 H3 110(2) . . ?
H1 N1 H3 110(2) . . ?

loop_
_geom_bond_atom_site_label_1
_geom_bond_atom_site_label_2
_geom_bond_distance
_geom_bond_site_symmetry_2
_geom_bond_publ_flag
P O2 1.501(3) . ?
P O3 1.503(3) . ?
P O1 1.511(3) . ?
P F 1.601(3) . ?
P K 3.685(2) 3_666 ?
P K 3.701(2) 3_566 ?
N2 H6 0.845(19) . ?
N2 H5 0.812(19) . ?
N2 H7 0.811(19) . ?
N2 H8 0.836(19) . ?
O2 K 2.796(4) 4_666 ?
O2 K 2.919(4) 3_666 ?
F K 3.242(3) 3_666 ?
F K 3.271(3) 3_566 ?
O3 K 2.803(4) 4_566 ?
O3 K 2.815(4) 3_566 ?
N1 H4 0.845(18) . ?
N1 H2 0.836(18) . ?
N1 H1 0.831(18) . ?
N1 H3 0.835(18) . ?

loop_
_geom_hbond_atom_site_label_D
_geom_hbond_atom_site_label_H
_geom_hbond_atom_site_label_A
_geom_hbond_distance_DH
_geom_hbond_distance_HA
_geom_hbond_distance_DA
_geom_hbond_angle_DHA
_geom_hbond_site_symmetry_A
N2 H8 O1 0.836(19) 1.97(2) 2.799(3) 171(5) .
N2 H8 F 0.836(19) 2.53(5) 3.072(3) 123(5) .
N1 H4 O2 0.845(18) 1.974(19) 2.817(5) 176(4) .
N2 H6 O2 0.845(19) 1.98(2) 2.796(4) 163(5) 4_565
N2 H5 O3 0.812(19) 2.03(2) 2.815(4) 163(5) 3_566
N2 H7 O3 0.811(19) 2.21(4) 2.803(4) 130(5) 4_665
N2 H7 O2 0.811(19) 2.45(5) 2.919(4) 118(5) 3_666
N1 H2 O1 0.836(18) 2.00(2) 2.804(5) 161(4) 4_566
N1 H1 O1 0.831(18) 2.01(2) 2.825(5) 167(4) 2_556
N1 H3 O3 0.835(18) 2.015(19) 2.844(5) 171(4) 4_666
